data_4517142
loop_
_publ_author_name
'Zhang, Lei'
'Cole, Jacqueline M.'
'Waddell, Paul G.'
'Low, Kian S.'
'Liu, Xiaogang'

_publ_section_title
;
 Relating Electron Donor and Carboxylic Acid Anchoring Substitution
 Effects in Azo Dyes to Dye-Sensitized Solar Cell Performance
;
_journal_issue 11
_journal_name_full 'ACS Sustainable Chemistry &amp; Engineering'
_journal_page_first 1440
_journal_paper_doi 10.1021/sc400183t
_journal_volume 1
_journal_year 2013
_chemical_formula_moiety 'C19 H23 N3 O2'
_chemical_formula_sum 'C19 H23 N3 O2'
_chemical_formula_weight 325.4
_chemical_name_systematic
;
 '(E)-2-((4-(dipropylamino)phenyl)diazenyl)benzoic acid'
;
_space_group_IT_number 14
_space_group_name_Hall '-P 2yn'
_space_group_name_H-M_alt 'P 1 21/n 1'
_symmetry_cell_setting monoclinic
_symmetry_space_group_name_Hall '-P 2yn'
_symmetry_space_group_name_H-M 'P 1 21/n 1'
_atom_sites_solution_hydrogens geom
_atom_sites_solution_primary direct
_atom_sites_solution_secondary difmap
_audit_creation_date 2013-03-29T03:03:02-00:00
_audit_creation_method 'WinGX routine CIF_UPDATE'
_cell_angle_alpha 90
_cell_angle_beta 98.9530(10)
_cell_angle_gamma 90
_cell_formula_units_Z 4
_cell_length_a 10.214(6)
_cell_length_b 13.482(8)
_cell_length_c 12.661(7)
_cell_measurement_reflns_used 3564
_cell_measurement_temperature 120(2)
_cell_measurement_theta_max 32.9
_cell_measurement_theta_min 2.5
_cell_volume 1722.2(17)
_computing_cell_refinement 'CrystalClear-SM Expert 2.0 r4 (Rigaku, 2009)'
_computing_data_collection 'CrystalClear-SM Expert 2.0 r4 (Rigaku, 2009)'
_computing_data_reduction 'CrystalClear-SM Expert 2.0 r4 (Rigaku, 2009)'
_computing_structure_refinement 'SHELXL-97 (Sheldrick, 2008)'
_diffrn_ambient_temperature 120(2)
_diffrn_detector_area_resol_mean 28.5714
_diffrn_measured_fraction_theta_full 0.986
_diffrn_measured_fraction_theta_max 0.986
_diffrn_measurement_device_type 'Rigaku Saturn724+ (2x2 bin mode)'
_diffrn_measurement_method 'profile data from \w-scans'
_diffrn_radiation_monochromator graphite
_diffrn_radiation_type MoK\a
_diffrn_radiation_wavelength 0.71073
_diffrn_reflns_av_R_equivalents 0.0548
_diffrn_reflns_av_unetI/netI 0.0632
_diffrn_reflns_limit_h_max 13
_diffrn_reflns_limit_h_min -13
_diffrn_reflns_limit_k_max 17
_diffrn_reflns_limit_k_min -17
_diffrn_reflns_limit_l_max 16
_diffrn_reflns_limit_l_min -12
_diffrn_reflns_number 8009
_diffrn_reflns_theta_full 27.48
_diffrn_reflns_theta_max 27.48
_diffrn_reflns_theta_min 3.17
_exptl_absorpt_coefficient_mu 0.083
_exptl_absorpt_correction_T_max 0.992
_exptl_absorpt_correction_T_min 0.986
_exptl_absorpt_correction_type multi-scan
_exptl_absorpt_process_details 'Higashi, 1995'
_exptl_crystal_colour Red
_exptl_crystal_density_diffrn 1.255
_exptl_crystal_density_method 'not measured'
_exptl_crystal_description Prism
_exptl_crystal_F_000 696
_exptl_crystal_size_max 0.17
_exptl_crystal_size_mid 0.15
_exptl_crystal_size_min 0.1
_refine_diff_density_max 0.251
_refine_diff_density_min -0.18
_refine_diff_density_rms 0.047
_refine_ls_extinction_method none
_refine_ls_goodness_of_fit_ref 1.124
_refine_ls_hydrogen_treatment mixed
_refine_ls_matrix_type full
_refine_ls_number_parameters 221
_refine_ls_number_reflns 3904
_refine_ls_number_restraints 0
_refine_ls_restrained_S_all 1.124
_refine_ls_R_factor_all 0.0932
_refine_ls_R_factor_gt 0.069
_refine_ls_shift/su_max 0
_refine_ls_shift/su_mean 0
_refine_ls_structure_factor_coef Fsqd
_refine_ls_weighting_details 'calc w=1/[\s^2^(Fo^2^)+(0.0399P)^2^+0.8525P] where P=(Fo^2^+2Fc^2^)/3'
_refine_ls_weighting_scheme calc
_refine_ls_wR_factor_ref 0.1487
_reflns_number_gt 2980
_reflns_number_total 3904
_reflns_threshold_expression >2\s(I)
_cod_data_source_file sc400183t_si_002.cif
_cod_data_source_block 3
_cod_depositor_comments
;
The following automatic conversions were performed:

data item '_exptl_absorpt_correction_type' value 'Multi-scan' was
changed to 'multi-scan' in accordance with the
/home/saulius/struct/COD-crude-data/automatic-downloads/DataCite-retrospective/ACS/depositions/lib/dictionaries/cif_core.dic
dictionary named 'cif_core.dic' version 2.4.2 last updated on
2011-04-26.

Automatic conversion script
Id: cif_fix_values 6909 2019-04-08 15:41:33Z antanas 
;
_cod_original_cell_volume 1722.24(17)
_cod_original_sg_symbol_H-M 'P 21/n'
_cod_database_code 4517142

loop_
_symmetry_equiv_pos_as_xyz
'x, y, z'
'-x+1/2, y+1/2, -z+1/2'
'-x, -y, -z'
'x-1/2, -y-1/2, z-1/2'

loop_
_atom_site_label
_atom_site_fract_x
_atom_site_fract_y
_atom_site_fract_z
_atom_site_U_iso_or_equiv
_atom_site_adp_type
_atom_site_calc_flag
_atom_site_refinement_flags
_atom_site_occupancy
_atom_site_type_symbol
C1 1.2550(2) 0.20551(15) 0.00851(16) 0.0239(4) Uani d . 1 C
C2 1.3086(2) 0.27330(17) -0.05586(17) 0.0292(5) Uani d . 1 C
H2 1.3997 0.2839 -0.0452 0.035 Uiso calc R 1 H
C3 1.2288(2) 0.32487(17) -0.13506(18) 0.0316(5) Uani d . 1 C
H3 1.2662 0.369 -0.1783 0.038 Uiso calc R 1 H
C4 1.0924(2) 0.31092(17) -0.15039(18) 0.0319(5) Uani d . 1 C
H4 1.0387 0.3458 -0.2038 0.038 Uiso calc R 1 H
C5 1.0365(2) 0.24543(16) -0.08648(17) 0.0282(5) Uani d . 1 C
H5 0.945 0.2369 -0.0967 0.034 Uiso calc R 1 H
C6 1.11655(19) 0.19154(15) -0.00623(16) 0.0234(4) Uani d . 1 C
C7 1.3525(2) 0.14987(17) 0.08857(17) 0.0287(5) Uani d . 1 C
C8 0.8856(2) 0.05064(15) 0.11556(17) 0.0248(4) Uani d . 1 C
C9 0.9584(2) -0.00656(16) 0.19858(17) 0.0273(5) Uani d . 1 C
H9 1.0506 -0.006 0.2082 0.033 Uiso calc R 1 H
C10 0.8940(2) -0.06272(16) 0.26474(17) 0.0265(4) Uani d . 1 C
H10 0.9435 -0.1004 0.3182 0.032 Uiso calc R 1 H
C11 0.7526(2) -0.06485(15) 0.25368(17) 0.0246(4) Uani d . 1 C
C12 0.6815(2) -0.01080(15) 0.16699(17) 0.0262(4) Uani d . 1 C
H12 0.5894 -0.0133 0.1548 0.031 Uiso calc R 1 H
C13 0.7468(2) 0.04522(15) 0.10080(17) 0.0260(4) Uani d . 1 C
H13 0.6978 0.0803 0.0449 0.031 Uiso calc R 1 H
C14 0.5442(2) -0.11242(17) 0.31587(17) 0.0288(5) Uani d . 1 C
H14A 0.5127 -0.0466 0.2938 0.035 Uiso calc R 1 H
H14B 0.5198 -0.1251 0.3857 0.035 Uiso calc R 1 H
C15 0.7639(2) -0.16719(17) 0.41695(18) 0.0312(5) Uani d . 1 C
H15A 0.8353 -0.2042 0.393 0.037 Uiso calc R 1 H
H15B 0.7054 -0.2145 0.4436 0.037 Uiso calc R 1 H
C16 0.4747(2) -0.18800(16) 0.23671(18) 0.0301(5) Uani d . 1 C
H16A 0.5037 -0.2542 0.2593 0.036 Uiso calc R 1 H
H16B 0.499 -0.1762 0.1667 0.036 Uiso calc R 1 H
C17 0.8225(2) -0.09860(19) 0.50835(18) 0.0363(5) Uani d . 1 C
H17A 0.8736 -0.1383 0.564 0.044 Uiso calc R 1 H
H17B 0.8831 -0.0528 0.4819 0.044 Uiso calc R 1 H
C18 0.3241(2) -0.18118(19) 0.2292(2) 0.0384(6) Uani d . 1 C
H18A 0.2829 -0.2294 0.179 0.058 Uiso calc R 1 H
H18B 0.2951 -0.116 0.2058 0.058 Uiso calc R 1 H
H18C 0.2998 -0.1939 0.2982 0.058 Uiso calc R 1 H
C19 0.7204(2) -0.03901(19) 0.55740(19) 0.0373(5) Uani d . 1 C
H19A 0.7648 0.002 0.6139 0.056 Uiso calc R 1 H
H19B 0.6613 -0.0835 0.5857 0.056 Uiso calc R 1 H
H19C 0.6708 0.0021 0.5035 0.056 Uiso calc R 1 H
N1 1.06571(16) 0.12357(13) 0.06295(14) 0.0247(4) Uani d . 1 N
N2 0.93936(16) 0.11433(13) 0.04691(13) 0.0253(4) Uani d . 1 N
N3 0.68957(17) -0.11411(14) 0.32526(14) 0.0270(4) Uani d . 1 N
O1 1.30494(17) 0.08574(13) 0.15292(13) 0.0361(4) Uani d . 1 O
O2 1.47081(15) 0.16241(14) 0.09433(14) 0.0423(4) Uani d . 1 O
H1O 1.214(3) 0.088(2) 0.140(2) 0.065(9) Uiso d . 1 H

loop_
_atom_site_aniso_label
_atom_site_aniso_U_11
_atom_site_aniso_U_22
_atom_site_aniso_U_33
_atom_site_aniso_U_12
_atom_site_aniso_U_13
_atom_site_aniso_U_23
C1 0.0252(10) 0.0223(10) 0.0248(10) 0.0006(8) 0.0053(8) -0.0014(8)
C2 0.0265(10) 0.0282(11) 0.0343(12) -0.0011(9) 0.0096(9) -0.0015(9)
C3 0.0409(12) 0.0244(10) 0.0316(12) -0.0008(9) 0.0118(10) 0.0046(9)
C4 0.0353(12) 0.0297(11) 0.0306(11) 0.0041(10) 0.0044(9) 0.0039(10)
C5 0.0265(10) 0.0264(11) 0.0308(11) 0.0029(9) 0.0021(8) -0.0013(9)
C6 0.0260(10) 0.0212(10) 0.0240(10) 0.0011(8) 0.0075(8) -0.0016(8)
C7 0.0250(10) 0.0311(11) 0.0300(11) 0.0008(9) 0.0039(8) 0.0008(9)
C8 0.0248(10) 0.0236(10) 0.0272(10) 0.0009(8) 0.0081(8) -0.0026(9)
C9 0.0218(10) 0.0294(11) 0.0311(11) 0.0023(9) 0.0055(8) -0.0004(9)
C10 0.0246(10) 0.0264(10) 0.0291(11) 0.0023(8) 0.0059(8) 0.0013(9)
C11 0.0250(10) 0.0214(10) 0.0281(10) -0.0010(8) 0.0068(8) -0.0048(8)
C12 0.0222(9) 0.0256(10) 0.0311(11) -0.0024(8) 0.0055(8) -0.0052(9)
C13 0.0275(10) 0.0234(10) 0.0267(10) -0.0003(8) 0.0033(8) -0.0030(9)
C14 0.0257(10) 0.0301(11) 0.0323(11) -0.0017(9) 0.0098(9) 0.0003(10)
C15 0.0286(11) 0.0276(11) 0.0396(13) 0.0006(9) 0.0118(9) 0.0079(10)
C16 0.0286(11) 0.0277(11) 0.0344(12) -0.0041(9) 0.0062(9) -0.0011(10)
C17 0.0292(11) 0.0461(14) 0.0331(12) -0.0026(11) 0.0031(9) 0.0074(11)
C18 0.0280(11) 0.0404(13) 0.0459(14) -0.0063(10) 0.0034(10) 0.0011(12)
C19 0.0378(13) 0.0398(13) 0.0346(12) -0.0030(11) 0.0070(10) -0.0011(11)
N1 0.0234(8) 0.0236(9) 0.0279(9) 0.0022(7) 0.0061(7) -0.0005(8)
N2 0.0241(8) 0.0241(9) 0.0286(9) 0.0015(7) 0.0067(7) -0.0037(8)
N3 0.0241(8) 0.0284(9) 0.0291(9) -0.0024(8) 0.0065(7) 0.0004(8)
O1 0.0303(8) 0.0385(9) 0.0383(9) 0.0008(7) 0.0018(7) 0.0139(8)
O2 0.0232(8) 0.0525(11) 0.0496(10) 0.0012(8) 0.0010(7) 0.0137(9)

loop_
_atom_type_symbol
_atom_type_description
_atom_type_scat_dispersion_real
_atom_type_scat_dispersion_imag
_atom_type_scat_source
C C 0.0033 0.0016 'International Tables Vol C Tables 4.2.6.8 and 6.1.1.4'
H H 0 0 'International Tables Vol C Tables 4.2.6.8 and 6.1.1.4'
N N 0.0061 0.0033 'International Tables Vol C Tables 4.2.6.8 and 6.1.1.4'
O O 0.0106 0.006 'International Tables Vol C Tables 4.2.6.8 and 6.1.1.4'

loop_
_geom_angle_atom_site_label_1
_geom_angle_atom_site_label_2
_geom_angle_atom_site_label_3
_geom_angle
C2 C1 C6 119.22(19)
C2 C1 C7 116.20(18)
C6 C1 C7 124.56(18)
C3 C2 C1 121.0(2)
C3 C2 H2 119.5
C1 C2 H2 119.5
C2 C3 C4 120.0(2)
C2 C3 H3 120
C4 C3 H3 120
C5 C4 C3 120.1(2)
C5 C4 H4 119.9
C3 C4 H4 119.9
C4 C5 C6 120.5(2)
C4 C5 H5 119.7
C6 C5 H5 119.7
C5 C6 C1 119.08(18)
C5 C6 N1 123.54(18)
C1 C6 N1 117.38(18)
O2 C7 O1 120.6(2)
O2 C7 C1 121.3(2)
O1 C7 C1 118.01(18)
N2 C8 C13 115.90(19)
N2 C8 C9 125.86(18)
C13 C8 C9 118.23(18)
C10 C9 C8 120.50(19)
C10 C9 H9 119.8
C8 C9 H9 119.8
C9 C10 C11 121.7(2)
C9 C10 H10 119.2
C11 C10 H10 119.2
N3 C11 C12 121.72(19)
N3 C11 C10 121.3(2)
C12 C11 C10 116.96(18)
C13 C12 C11 120.94(19)
C13 C12 H12 119.5
C11 C12 H12 119.5
C12 C13 C8 121.6(2)
C12 C13 H13 119.2
C8 C13 H13 119.2
N3 C14 C16 113.80(17)
N3 C14 H14A 108.8
C16 C14 H14A 108.8
N3 C14 H14B 108.8
C16 C14 H14B 108.8
H14A C14 H14B 107.7
N3 C15 C17 113.35(18)
N3 C15 H15A 108.9
C17 C15 H15A 108.9
N3 C15 H15B 108.9
C17 C15 H15B 108.9
H15A C15 H15B 107.7
C14 C16 C18 111.19(18)
C14 C16 H16A 109.4
C18 C16 H16A 109.4
C14 C16 H16B 109.4
C18 C16 H16B 109.4
H16A C16 H16B 108
C19 C17 C15 114.56(19)
C19 C17 H17A 108.6
C15 C17 H17A 108.6
C19 C17 H17B 108.6
C15 C17 H17B 108.6
H17A C17 H17B 107.6
C16 C18 H18A 109.5
C16 C18 H18B 109.5
H18A C18 H18B 109.5
C16 C18 H18C 109.5
H18A C18 H18C 109.5
H18B C18 H18C 109.5
C17 C19 H19A 109.5
C17 C19 H19B 109.5
H19A C19 H19B 109.5
C17 C19 H19C 109.5
H19A C19 H19C 109.5
H19B C19 H19C 109.5
N2 N1 C6 114.89(17)
N1 N2 C8 116.47(17)
C11 N3 C15 121.49(17)
C11 N3 C14 120.94(18)
C15 N3 C14 117.53(16)
C7 O1 H1 109.5(19)

loop_
_geom_bond_atom_site_label_1
_geom_bond_atom_site_label_2
_geom_bond_distance
C1 C2 1.392(3)
C1 C6 1.409(3)
C1 C7 1.506(3)
C2 C3 1.378(3)
C2 H2 0.93
C3 C4 1.389(3)
C3 H3 0.93
C4 C5 1.380(3)
C4 H4 0.93
C5 C6 1.404(3)
C5 H5 0.93
C6 N1 1.421(3)
C7 O2 1.211(3)
C7 O1 1.330(3)
C8 N2 1.394(3)
C8 C13 1.403(3)
C8 C9 1.417(3)
C9 C10 1.371(3)
C9 H9 0.93
C10 C11 1.429(3)
C10 H10 0.93
C11 N3 1.364(3)
C11 C12 1.420(3)
C12 C13 1.376(3)
C12 H12 0.93
C13 H13 0.93
C14 N3 1.472(2)
C14 C16 1.525(3)
C14 H14A 0.97
C14 H14B 0.97
C15 N3 1.471(3)
C15 C17 1.529(3)
C15 H15A 0.97
C15 H15B 0.97
C16 C18 1.529(3)
C16 H16A 0.97
C16 H16B 0.97
C17 C19 1.523(3)
C17 H17A 0.97
C17 H17B 0.97
C18 H18A 0.96
C18 H18B 0.96
C18 H18C 0.96
C19 H19A 0.96
C19 H19B 0.96
C19 H19C 0.96
N1 N2 1.281(2)
O1 H1O 0.92(3)

loop_
_geom_hbond_atom_site_label_D
_geom_hbond_atom_site_label_H
_geom_hbond_atom_site_label_A
_geom_hbond_distance_DH
_geom_hbond_distance_HA
_geom_hbond_distance_DA
_geom_hbond_angle_DHA
O1 H1O N1 0.92(3) 1.74(3) 2.581(2) 151(3)
